data_4083992
loop_
_publ_author_name
'Okazaki, Masaaki'
'Ohtani, Takeo'
'Takano, Masato'
'Ogino, Hiroshi'

_publ_section_title
;
 Stepwise Reduction of Four Carbonyl Ligands in
 (\h5-C5H4Me)4Fe4(\m3-CO)4To Produce Clusters Containing \m3-Methylidyne
 and/or Acetylene Ligands
;
_journal_issue 17
_journal_name_full Organometallics
_journal_page_first 4055
_journal_paper_doi 10.1021/om049606c
_journal_volume 23
_journal_year 2004
_chemical_formula_sum 'C28 H30 Fe4 O2'
_chemical_formula_weight 621.93
_space_group_IT_number 14
_symmetry_cell_setting monoclinic
_symmetry_Int_Tables_number 14
_symmetry_space_group_name_Hall '-P 2ybc'
_symmetry_space_group_name_H-M 'P 1 21/c 1'
_cell_angle_alpha 90
_cell_angle_beta 98.174(8)
_cell_angle_gamma 90
_cell_formula_units_Z 8
_cell_length_a 9.353(1)
_cell_length_b 15.634(1)
_cell_length_c 32.792(4)
_cell_measurement_reflns_used 25
_cell_measurement_temperature 150.2
_cell_measurement_theta_max 17.5
_cell_measurement_theta_min 17.3
_cell_volume 4746.3(8)
_computing_cell_refinement 'MSC/AFC Diffractometer Control'
_computing_data_collection 'MSC/AFC Diffractometer Control'
_computing_data_reduction 'teXsan Ver. 1.11'
_computing_publication_material 'teXsan Ver. 1.11'
_computing_structure_refinement 'teXsan Ver. 1.10'
_computing_structure_solution 'DIRDIF94 (PATTY)'
_diffrn_measured_fraction_theta_full 0.9984
_diffrn_measured_fraction_theta_max 0.9984
_diffrn_measurement_device_type 'Rigaku AFC5R'
_diffrn_measurement_method \w
_diffrn_radiation_type 'Mo K\a'
_diffrn_radiation_wavelength 0.7107
_diffrn_reflns_av_R_equivalents 0.034
_diffrn_reflns_limit_h_max 12
_diffrn_reflns_limit_h_min 0
_diffrn_reflns_limit_k_max 20
_diffrn_reflns_limit_k_min 0
_diffrn_reflns_limit_l_max 42
_diffrn_reflns_limit_l_min -42
_diffrn_reflns_number 11557
_diffrn_reflns_theta_full 27.50
_diffrn_reflns_theta_max 27.50
_diffrn_standards_decay_% 0.97
_diffrn_standards_interval_count 150
_diffrn_standards_number 3
_exptl_absorpt_coefficient_mu 2.419
_exptl_absorpt_correction_T_max 1.000
_exptl_absorpt_correction_T_min 0.896
_exptl_absorpt_correction_type psi-scan
_exptl_absorpt_process_details '(North, Phillips & Mathews, 1968)'
_exptl_crystal_colour brown
_exptl_crystal_density_diffrn 1.741
_exptl_crystal_density_method 'not measured'
_exptl_crystal_description prismatic
_exptl_crystal_size_max 0.500
_exptl_crystal_size_mid 0.200
_exptl_crystal_size_min 0.200
_refine_diff_density_max 1.51
_refine_diff_density_min -0.43
_refine_ls_extinction_method none
_refine_ls_goodness_of_fit_ref 0.821
_refine_ls_hydrogen_treatment noref
_refine_ls_number_parameters 613
_refine_ls_number_reflns 8317
_refine_ls_R_factor_gt 0.0376
_refine_ls_shift/su_max 0.0103
_refine_ls_structure_factor_coef F
_refine_ls_weighting_scheme unit
_refine_ls_wR_factor_ref 0.0426
_reflns_number_gt 8317
_reflns_number_total 10893
_reflns_threshold_expression F^2^>3.0\s(F^2^)
_cod_data_source_file om049606csi20040602_031443.cif
_cod_data_source_block okazaki11
_cod_original_cell_volume 4746.0(8)
_cod_original_formula_sum 'C56 H60 Fe8 O4 '
_cod_database_code 4083992

loop_
_symmetry_equiv_pos_as_xyz
x,y,z
-x,1/2+y,1/2-z
-x,-y,-z
x,1/2-y,1/2+z

loop_
_atom_site_label
_atom_site_type_symbol
_atom_site_fract_x
_atom_site_fract_y
_atom_site_fract_z
_atom_site_U_iso_or_equiv
_atom_site_adp_type
_atom_site_occupancy
_atom_site_calc_flag
Fe1 Fe 0.15523(7) 0.65008(4) 0.82509(2) 0.0187(1) Uani 1.00 d
Fe2 Fe -0.01231(6) 0.73131(4) 0.77213(2) 0.0156(1) Uani 1.00 d
Fe3 Fe -0.00539(6) 0.84798(4) 0.82463(2) 0.0147(1) Uani 1.00 d
Fe4 Fe 0.22989(6) 0.79541(4) 0.80642(2) 0.0162(1) Uani 1.00 d
Fe5 Fe -0.49074(6) 0.35728(4) 0.41742(2) 0.0146(1) Uani 1.00 d
Fe6 Fe -0.32980(6) 0.29101(4) 0.47597(2) 0.0160(1) Uani 1.00 d
Fe7 Fe -0.32880(6) 0.16133(4) 0.43186(2) 0.0179(1) Uani 1.00 d
Fe8 Fe -0.56751(6) 0.21817(4) 0.44342(2) 0.0163(1) Uani 1.00 d
O1 O 0.2508(3) 0.6585(2) 0.74458(10) 0.0275(8) Uani 1.00 d
O2 O 0.0601(3) 0.9072(2) 0.74486(9) 0.0222(8) Uani 1.00 d
O3 O -0.5981(3) 0.3715(2) 0.49620(9) 0.0219(8) Uani 1.00 d
O4 O -0.4044(4) 0.1250(2) 0.5136(1) 0.0280(8) Uani 1.00 d
C1 C -0.0124(5) 0.7227(3) 0.8310(1) 0.0177(10) Uani 1.00 d
C2 C 0.1276(5) 0.7608(3) 0.8512(1) 0.0182(10) Uani 1.00 d
C3 C 0.1932(5) 0.6859(3) 0.7723(1) 0.021(1) Uani 1.00 d
C4 C 0.0602(4) 0.8561(3) 0.7722(1) 0.0174(9) Uani 1.00 d
C5 C 0.1323(5) 0.5613(3) 0.8718(2) 0.028(1) Uani 1.00 d
C6 C 0.1009(6) 0.5214(3) 0.8332(2) 0.036(1) Uani 1.00 d
C7 C 0.2241(8) 0.5269(3) 0.8128(2) 0.044(2) Uani 1.00 d
C8 C 0.3343(6) 0.5704(3) 0.8393(2) 0.035(1) Uani 1.00 d
C9 C 0.2780(5) 0.5919(3) 0.8756(1) 0.025(1) Uani 1.00 d
C10 C -0.2047(5) 0.6584(3) 0.7579(1) 0.023(1) Uani 1.00 d
C11 C -0.2299(5) 0.7449(3) 0.7455(1) 0.026(1) Uani 1.00 d
C12 C -0.1385(5) 0.7643(3) 0.7154(1) 0.028(1) Uani 1.00 d
C13 C -0.0551(5) 0.6916(3) 0.7099(1) 0.028(1) Uani 1.00 d
C14 C -0.0953(5) 0.6258(3) 0.7362(1) 0.025(1) Uani 1.00 d
C15 C -0.1328(5) 0.8823(3) 0.8704(1) 0.022(1) Uani 1.00 d
C16 C 0.0004(5) 0.9292(3) 0.8756(1) 0.022(1) Uani 1.00 d
C17 C 0.0057(5) 0.9778(3) 0.8396(1) 0.024(1) Uani 1.00 d
C18 C -0.1222(5) 0.9614(3) 0.8121(1) 0.024(1) Uani 1.00 d
C19 C -0.2076(5) 0.9028(3) 0.8308(1) 0.022(1) Uani 1.00 d
C20 C 0.3935(5) 0.8488(3) 0.7737(2) 0.028(1) Uani 1.00 d
C21 C 0.3471(5) 0.9097(3) 0.8012(2) 0.027(1) Uani 1.00 d
C22 C 0.3762(5) 0.8765(3) 0.8418(2) 0.029(1) Uani 1.00 d
C23 C 0.4372(5) 0.7941(3) 0.8396(2) 0.031(1) Uani 1.00 d
C24 C 0.4468(5) 0.7772(3) 0.7974(2) 0.030(1) Uani 1.00 d
C25 C 0.0339(6) 0.5701(4) 0.9037(2) 0.042(2) Uani 1.00 d
C26 C -0.2804(5) 0.6088(4) 0.7876(2) 0.037(1) Uani 1.00 d
C27 C -0.1832(6) 0.8245(3) 0.9017(2) 0.034(1) Uani 1.00 d
C28 C 0.3876(6) 0.8581(4) 0.7282(2) 0.042(2) Uani 1.00 d
C29 C -0.3211(4) 0.2833(3) 0.4170(1) 0.0172(9) Uani 1.00 d
C30 C -0.4586(4) 0.2405(3) 0.3984(1) 0.0161(9) Uani 1.00 d
C31 C -0.5363(4) 0.3363(3) 0.4712(1) 0.0173(9) Uani 1.00 d
C32 C -0.4022(5) 0.1674(3) 0.4830(1) 0.022(1) Uani 1.00 d
C33 C -0.5007(5) 0.4223(3) 0.3605(1) 0.022(1) Uani 1.00 d
C34 C -0.4214(5) 0.4708(3) 0.3928(1) 0.023(1) Uani 1.00 d
C35 C -0.5115(5) 0.4887(3) 0.4229(1) 0.023(1) Uani 1.00 d
C36 C -0.6488(5) 0.4508(3) 0.4095(1) 0.024(1) Uani 1.00 d
C37 C -0.6418(5) 0.4098(3) 0.3712(1) 0.023(1) Uani 1.00 d
C38 C -0.1464(5) 0.3736(3) 0.4886(1) 0.026(1) Uani 1.00 d
C39 C -0.1116(5) 0.2891(3) 0.5026(1) 0.027(1) Uani 1.00 d
C40 C -0.2007(5) 0.2674(3) 0.5325(1) 0.029(1) Uani 1.00 d
C41 C -0.2928(5) 0.3369(3) 0.5370(1) 0.028(1) Uani 1.00 d
C42 C -0.2606(5) 0.4022(3) 0.5098(1) 0.026(1) Uani 1.00 d
C43 C -0.1949(7) 0.1149(3) 0.3916(2) 0.045(2) Uani 1.00 d
C44 C -0.1243(6) 0.1078(3) 0.4319(2) 0.045(2) Uani 1.00 d
C45 C -0.2051(7) 0.0558(3) 0.4539(2) 0.041(1) Uani 1.00 d
C46 C -0.3292(6) 0.0290(3) 0.4272(2) 0.034(1) Uani 1.00 d
C47 C -0.3232(6) 0.0655(3) 0.3884(2) 0.037(1) Uani 1.00 d
C48 C -0.7335(5) 0.1768(3) 0.4777(2) 0.027(1) Uani 1.00 d
C49 C -0.6836(5) 0.1069(3) 0.4559(2) 0.027(1) Uani 1.00 d
C50 C -0.7084(5) 0.1257(3) 0.4131(2) 0.031(1) Uani 1.00 d
C51 C -0.7707(5) 0.2074(4) 0.4080(2) 0.032(1) Uani 1.00 d
C52 C -0.7862(5) 0.2396(3) 0.4475(2) 0.028(1) Uani 1.00 d
C53 C -0.4474(6) 0.3901(4) 0.3225(1) 0.035(1) Uani 1.00 d
C54 C -0.0750(6) 0.4244(4) 0.4587(2) 0.039(1) Uani 1.00 d
C55 C -0.1285(9) 0.1680(5) 0.3623(2) 0.064(2) Uani 1.00 d
C56 C -0.7286(6) 0.1851(3) 0.5232(2) 0.036(1) Uani 1.00 d
H1 H -0.0684 0.6976 0.8490 0.0251 Uiso 1.00 calc
H2 H 0.1609 0.7685 0.8798 0.0251 Uiso 1.00 calc
H3 H -0.2384 0.2959 0.4008 0.0251 Uiso 1.00 calc
H4 H -0.4778 0.2245 0.3696 0.0251 Uiso 1.00 calc
H5 H 0.0105 0.4943 0.8224 0.0429 Uiso 1.00 calc
H6 H 0.2338 0.5044 0.7862 0.0534 Uiso 1.00 calc
H7 H 0.4304 0.5816 0.8336 0.0428 Uiso 1.00 calc
H8 H 0.3287 0.6209 0.8990 0.0301 Uiso 1.00 calc
H9 H -0.2992 0.7827 0.7551 0.0321 Uiso 1.00 calc
H10 H -0.1353 0.8178 0.7011 0.0337 Uiso 1.00 calc
H11 H 0.0148 0.6865 0.6914 0.0343 Uiso 1.00 calc
H12 H -0.0571 0.5688 0.7383 0.0298 Uiso 1.00 calc
H13 H 0.0721 0.9288 0.8996 0.0271 Uiso 1.00 calc
H14 H 0.0811 1.0163 0.8347 0.0293 Uiso 1.00 calc
H15 H -0.1475 0.9866 0.7854 0.0293 Uiso 1.00 calc
H16 H -0.3003 0.8811 0.8190 0.0268 Uiso 1.00 calc
H17 H 0.3059 0.9647 0.7938 0.0320 Uiso 1.00 calc
H18 H 0.3598 0.9055 0.8664 0.0358 Uiso 1.00 calc
H19 H 0.4704 0.7574 0.8625 0.0361 Uiso 1.00 calc
H20 H 0.4854 0.7261 0.7868 0.0363 Uiso 1.00 calc
H21 H 0.0817 0.6001 0.9272 0.0502 Uiso 1.00 calc
H22 H -0.0501 0.6018 0.8926 0.0502 Uiso 1.00 calc
H23 H 0.0053 0.5154 0.9121 0.0502 Uiso 1.00 calc
H24 H -0.3500 0.6440 0.7982 0.0452 Uiso 1.00 calc
H25 H -0.3292 0.5606 0.7741 0.0452 Uiso 1.00 calc
H26 H -0.2127 0.5887 0.8101 0.0452 Uiso 1.00 calc
H27 H -0.1929 0.8562 0.9261 0.0406 Uiso 1.00 calc
H28 H -0.2744 0.8004 0.8912 0.0406 Uiso 1.00 calc
H29 H -0.1152 0.7797 0.9086 0.0406 Uiso 1.00 calc
H30 H 0.4810 0.8544 0.7205 0.0508 Uiso 1.00 calc
H31 H 0.3279 0.8141 0.7142 0.0508 Uiso 1.00 calc
H32 H 0.3459 0.9123 0.7193 0.0508 Uiso 1.00 calc
H33 H -0.3224 0.4885 0.3939 0.0283 Uiso 1.00 calc
H34 H -0.4860 0.5215 0.4475 0.0269 Uiso 1.00 calc
H35 H -0.7318 0.4536 0.4236 0.0294 Uiso 1.00 calc
H36 H -0.7192 0.3794 0.3550 0.0283 Uiso 1.00 calc
H37 H -0.0382 0.2536 0.4937 0.0329 Uiso 1.00 calc
H38 H -0.1978 0.2148 0.5476 0.0349 Uiso 1.00 calc
H39 H -0.3634 0.3401 0.5556 0.0332 Uiso 1.00 calc
H40 H -0.3066 0.4571 0.5067 0.0315 Uiso 1.00 calc
H41 H -0.0342 0.1345 0.4426 0.0532 Uiso 1.00 calc
H42 H -0.1805 0.0398 0.4825 0.0494 Uiso 1.00 calc
H43 H -0.4030 -0.0084 0.4343 0.0407 Uiso 1.00 calc
H44 H -0.3915 0.0571 0.3640 0.0434 Uiso 1.00 calc
H45 H -0.6415 0.0550 0.4681 0.0327 Uiso 1.00 calc
H46 H -0.6870 0.0888 0.3914 0.0383 Uiso 1.00 calc
H47 H -0.8012 0.2356 0.3822 0.0391 Uiso 1.00 calc
H48 H -0.8277 0.2936 0.4531 0.0340 Uiso 1.00 calc
H49 H -0.4527 0.3291 0.3216 0.0433 Uiso 1.00 calc
H50 H -0.5053 0.4125 0.2987 0.0433 Uiso 1.00 calc
H51 H -0.3497 0.4070 0.3223 0.0433 Uiso 1.00 calc
H52 H -0.0026 0.3908 0.4484 0.0481 Uiso 1.00 calc
H53 H -0.1445 0.4416 0.4359 0.0481 Uiso 1.00 calc
H54 H -0.0310 0.4742 0.4716 0.0481 Uiso 1.00 calc
H55 H -0.0339 0.1479 0.3592 0.0730 Uiso 1.00 calc
H56 H -0.1858 0.1691 0.3358 0.0730 Uiso 1.00 calc
H57 H -0.1181 0.2266 0.3720 0.0730 Uiso 1.00 calc
H58 H -0.6890 0.1349 0.5366 0.0439 Uiso 1.00 calc
H59 H -0.6690 0.2330 0.5329 0.0439 Uiso 1.00 calc
H60 H -0.8230 0.1944 0.5297 0.0439 Uiso 1.00 calc

loop_
_atom_site_aniso_label
_atom_site_aniso_U_11
_atom_site_aniso_U_22
_atom_site_aniso_U_33
_atom_site_aniso_U_12
_atom_site_aniso_U_13
_atom_site_aniso_U_23
Fe1 0.0216(3) 0.0149(3) 0.0185(3) 0.0031(2) -0.0008(2) -0.0005(2)
Fe2 0.0150(3) 0.0164(3) 0.0150(3) -0.0003(2) 0.0003(2) -0.0021(2)
Fe3 0.0141(3) 0.0149(3) 0.0154(3) 0.0007(2) 0.0025(2) -0.0008(2)
Fe4 0.0130(3) 0.0173(3) 0.0183(3) 0.0005(2) 0.0018(2) -0.0020(2)
Fe5 0.0140(3) 0.0137(3) 0.0158(3) 0.0020(2) 0.0015(2) -0.0002(2)
Fe6 0.0140(3) 0.0158(3) 0.0174(3) 0.0007(2) -0.0002(2) -0.0007(2)
Fe7 0.0154(3) 0.0141(3) 0.0247(3) 0.0023(2) 0.0043(2) -0.0011(2)
Fe8 0.0125(3) 0.0153(3) 0.0214(3) -0.0013(2) 0.0034(2) -0.0013(2)
O1 0.026(2) 0.033(2) 0.024(2) 0.006(1) 0.005(1) -0.008(1)
O2 0.026(2) 0.021(1) 0.020(1) 0.001(1) 0.004(1) 0.005(1)
O3 0.023(2) 0.024(2) 0.020(1) 0.003(1) 0.007(1) -0.004(1)
O4 0.029(2) 0.026(2) 0.030(2) 0.002(1) 0.006(1) 0.009(1)
C1 0.022(2) 0.016(2) 0.015(2) -0.001(2) 0.004(2) -0.001(1)
C2 0.021(2) 0.018(2) 0.015(2) 0.001(2) 0.000(2) -0.001(1)
C3 0.019(2) 0.022(2) 0.022(2) 0.005(2) 0.002(2) 0.000(2)
C4 0.016(2) 0.018(2) 0.019(2) -0.001(2) 0.004(1) -0.003(2)
C5 0.032(2) 0.015(2) 0.034(3) 0.000(2) -0.001(2) 0.008(2)
C6 0.041(3) 0.018(2) 0.044(3) 0.001(2) -0.016(2) 0.001(2)
C7 0.071(4) 0.024(3) 0.035(3) 0.023(3) 0.000(3) -0.002(2)
C8 0.036(3) 0.030(3) 0.040(3) 0.019(2) 0.007(2) 0.009(2)
C9 0.028(2) 0.021(2) 0.025(2) 0.002(2) -0.002(2) 0.005(2)
C10 0.015(2) 0.024(2) 0.028(2) -0.004(2) -0.003(2) -0.004(2)
C11 0.018(2) 0.028(2) 0.030(2) 0.001(2) -0.006(2) -0.005(2)
C12 0.031(2) 0.030(2) 0.019(2) -0.005(2) -0.009(2) 0.001(2)
C13 0.027(2) 0.038(3) 0.018(2) -0.004(2) 0.000(2) -0.008(2)
C14 0.025(2) 0.022(2) 0.027(2) 0.000(2) -0.002(2) -0.010(2)
C15 0.023(2) 0.019(2) 0.024(2) 0.005(2) 0.009(2) -0.001(2)
C16 0.023(2) 0.023(2) 0.022(2) 0.004(2) 0.004(2) -0.009(2)
C17 0.026(2) 0.015(2) 0.032(2) -0.001(2) 0.007(2) -0.005(2)
C18 0.031(2) 0.021(2) 0.022(2) 0.009(2) 0.006(2) 0.002(2)
C19 0.017(2) 0.024(2) 0.026(2) 0.005(2) 0.005(2) -0.003(2)
C20 0.019(2) 0.033(2) 0.034(2) -0.003(2) 0.010(2) 0.002(2)
C21 0.019(2) 0.021(2) 0.041(3) -0.008(2) 0.006(2) -0.003(2)
C22 0.019(2) 0.037(3) 0.031(2) -0.011(2) 0.001(2) -0.009(2)
C23 0.014(2) 0.038(3) 0.037(3) -0.005(2) -0.007(2) 0.004(2)
C24 0.011(2) 0.033(3) 0.048(3) 0.000(2) 0.008(2) -0.005(2)
C25 0.041(3) 0.037(3) 0.050(3) -0.006(2) 0.011(3) 0.018(3)
C26 0.023(2) 0.035(3) 0.053(3) -0.005(2) 0.006(2) 0.005(2)
C27 0.035(3) 0.035(3) 0.034(3) 0.005(2) 0.018(2) 0.005(2)
C28 0.037(3) 0.053(4) 0.039(3) -0.001(3) 0.018(2) 0.001(3)
C29 0.014(2) 0.016(2) 0.022(2) 0.001(1) 0.003(2) -0.001(2)
C30 0.016(2) 0.017(2) 0.016(2) 0.001(1) 0.002(1) -0.002(1)
C31 0.017(2) 0.018(2) 0.017(2) 0.000(2) 0.000(1) 0.002(1)
C32 0.017(2) 0.020(2) 0.027(2) 0.001(2) 0.005(2) 0.002(2)
C33 0.028(2) 0.021(2) 0.019(2) 0.006(2) 0.006(2) 0.003(2)
C34 0.024(2) 0.019(2) 0.025(2) 0.001(2) 0.002(2) 0.006(2)
C35 0.034(2) 0.015(2) 0.018(2) 0.005(2) -0.001(2) 0.000(2)
C36 0.022(2) 0.023(2) 0.028(2) 0.011(2) 0.005(2) 0.006(2)
C37 0.023(2) 0.022(2) 0.025(2) 0.004(2) -0.001(2) 0.003(2)
C38 0.020(2) 0.028(2) 0.027(2) -0.004(2) -0.006(2) -0.005(2)
C39 0.017(2) 0.032(2) 0.030(2) 0.006(2) -0.008(2) -0.003(2)
C40 0.031(2) 0.031(2) 0.023(2) 0.000(2) -0.010(2) 0.003(2)
C41 0.027(2) 0.036(3) 0.017(2) -0.002(2) -0.003(2) -0.006(2)
C42 0.025(2) 0.025(2) 0.025(2) -0.001(2) -0.006(2) -0.008(2)
C43 0.054(4) 0.024(3) 0.065(4) 0.016(2) 0.042(3) 0.003(2)
C44 0.022(3) 0.026(3) 0.088(5) 0.008(2) 0.006(3) -0.013(3)
C45 0.051(3) 0.022(2) 0.047(3) 0.022(2) -0.001(3) -0.003(2)
C46 0.031(3) 0.015(2) 0.058(3) 0.000(2) 0.013(2) -0.005(2)
C47 0.042(3) 0.031(3) 0.036(3) 0.018(2) 0.002(2) -0.015(2)
C48 0.018(2) 0.023(2) 0.041(3) -0.004(2) 0.012(2) 0.001(2)
C49 0.022(2) 0.019(2) 0.041(3) -0.008(2) 0.011(2) -0.002(2)
C50 0.024(2) 0.030(2) 0.040(3) -0.013(2) 0.007(2) -0.012(2)
C51 0.016(2) 0.040(3) 0.039(3) -0.011(2) -0.003(2) 0.002(2)
C52 0.013(2) 0.026(2) 0.045(3) 0.000(2) 0.005(2) 0.001(2)
C53 0.051(3) 0.039(3) 0.019(2) 0.015(2) 0.013(2) 0.003(2)
C54 0.029(3) 0.046(3) 0.043(3) -0.019(2) 0.002(2) -0.006(3)
C55 0.066(5) 0.071(5) 0.060(4) 0.017(4) 0.021(4) -0.003(4)
C56 0.037(3) 0.035(3) 0.040(3) -0.003(2) 0.021(2) 0.002(2)

loop_
_atom_type_symbol
_atom_type_description
_atom_type_scat_dispersion_real
_atom_type_scat_dispersion_imag
_atom_type_scat_source
C C 0.003 0.002
;International Tables for Crystallography
(1992, Vol. C, Tables 4.2.6.8 and 6.1.1.1)
;
O O 0.011 0.006
;International Tables for Crystallography
(1992, Vol. C, Tables 4.2.6.8 and 6.1.1.1)
;
H H 0.000 0.000
;International Tables for Crystallography
(1992, Vol. C, Table 6.1.1.2)
;
Fe Fe 0.346 0.844
;International Tables for Crystallography
(1992, Vol. C, Tables 4.2.6.8 and 6.1.1.1)
;

loop_
_geom_angle_atom_site_label_1
_geom_angle_atom_site_label_2
_geom_angle_atom_site_label_3
_geom_angle
_geom_angle_publ_flag
FE2 FE1 FE4 62.35(2) yes
FE2 FE1 C1 49.4(1) yes
FE2 FE1 C2 75.4(1) yes
FE2 FE1 C3 53.2(1) yes
FE2 FE1 C5 136.0(1) yes
FE2 FE1 C6 115.7(1) yes
FE2 FE1 C7 120.8(2) yes
FE2 FE1 C8 149.1(2) yes
FE2 FE1 C9 171.3(1) yes
FE4 FE1 C1 75.6(1) yes
FE4 FE1 C2 50.2(1) yes
FE4 FE1 C3 53.8(1) yes
FE4 FE1 C5 147.9(1) yes
FE4 FE1 C6 172.1(2) yes
FE4 FE1 C7 133.8(2) yes
FE4 FE1 C8 110.9(2) yes
FE4 FE1 C9 116.9(1) yes
C1 FE1 C2 45.0(2) yes
C1 FE1 C3 100.1(2) yes
C1 FE1 C5 98.2(2) yes
C1 FE1 C6 109.2(2) yes
C1 FE1 C7 145.4(2) yes
C1 FE1 C8 161.5(2) yes
C1 FE1 C9 121.9(2) yes
C2 FE1 C3 101.0(2) yes
C2 FE1 C5 103.3(2) yes
C2 FE1 C6 137.6(2) yes
C2 FE1 C7 163.7(2) yes
C2 FE1 C8 125.4(2) yes
C2 FE1 C9 97.4(2) yes
C3 FE1 C5 155.6(2) yes
C3 FE1 C6 118.5(2) yes
C3 FE1 C7 89.6(2) yes
C3 FE1 C8 97.5(2) yes
C3 FE1 C9 134.3(2) yes
C5 FE1 C6 39.1(2) yes
C5 FE1 C7 66.3(2) yes
C5 FE1 C8 66.7(2) yes
C5 FE1 C9 40.0(2) yes
C6 FE1 C7 39.5(2) yes
C6 FE1 C8 66.5(2) yes
C6 FE1 C9 66.3(2) yes
C7 FE1 C8 39.8(2) yes
C7 FE1 C9 66.5(2) yes
C8 FE1 C9 39.5(2) yes
FE1 FE2 FE3 86.58(3) yes
FE1 FE2 FE4 58.21(2) yes
FE1 FE2 C1 50.5(1) yes
FE1 FE2 C3 47.9(1) yes
FE1 FE2 C4 107.7(1) yes
FE1 FE2 C10 107.8(1) yes
FE1 FE2 C11 143.9(1) yes
FE1 FE2 C12 160.8(1) yes
FE1 FE2 C13 122.2(1) yes
FE1 FE2 C14 97.7(1) yes
FE3 FE2 FE4 58.84(2) yes
FE3 FE2 C1 50.8(1) yes
FE3 FE2 C3 108.5(1) yes
FE3 FE2 C4 48.3(1) yes
FE3 FE2 C10 118.7(1) yes
FE3 FE2 C11 98.1(1) yes
FE3 FE2 C12 112.5(1) yes
FE3 FE2 C13 149.3(1) yes
FE3 FE2 C14 157.7(1) yes
FE4 FE2 C1 73.6(1) yes
FE4 FE2 C3 50.9(1) yes
FE4 FE2 C4 50.6(1) yes
FE4 FE2 C10 165.1(1) yes
FE4 FE2 C11 151.2(1) yes
FE4 FE2 C12 129.2(1) yes
FE4 FE2 C13 124.6(1) yes
FE4 FE2 C14 140.9(1) yes
C1 FE2 C3 96.1(2) yes
C1 FE2 C4 96.4(2) yes
C1 FE2 C10 93.5(2) yes
C1 FE2 C11 106.4(2) yes
C1 FE2 C12 144.4(2) yes
C1 FE2 C13 156.2(2) yes
C1 FE2 C14 116.8(2) yes
C3 FE2 C4 91.1(2) yes
C3 FE2 C10 125.4(2) yes
C3 FE2 C11 152.5(2) yes
C3 FE2 C12 119.5(2) yes
C3 FE2 C13 87.2(2) yes
C3 FE2 C14 90.1(2) yes
C4 FE2 C10 140.8(2) yes
C4 FE2 C11 101.7(2) yes
C4 FE2 C12 85.0(2) yes
C4 FE2 C13 107.2(2) yes
C4 FE2 C14 146.5(2) yes
C10 FE2 C11 39.3(2) yes
C10 FE2 C12 65.8(2) yes
C10 FE2 C13 66.0(2) yes
C10 FE2 C14 39.2(2) yes
C11 FE2 C12 39.5(2) yes
C11 FE2 C13 65.9(2) yes
C11 FE2 C14 65.9(2) yes
C12 FE2 C13 38.7(2) yes
C12 FE2 C14 65.5(2) yes
C13 FE2 C14 39.5(2) yes
FE2 FE3 FE4 62.20(2) yes
FE2 FE3 C1 49.6(1) yes
FE2 FE3 C2 75.7(1) yes
FE2 FE3 C4 53.8(1) yes
FE2 FE3 C15 135.3(1) yes
FE2 FE3 C16 170.5(1) yes
FE2 FE3 C17 150.0(1) yes
FE2 FE3 C18 121.4(1) yes
FE2 FE3 C19 115.2(1) yes
FE4 FE3 C1 75.1(1) yes
FE4 FE3 C2 49.8(1) yes
FE4 FE3 C4 53.1(1) yes
FE4 FE3 C15 149.0(1) yes
FE4 FE3 C16 117.8(1) yes
FE4 FE3 C17 111.1(1) yes
FE4 FE3 C18 133.2(1) yes
FE4 FE3 C19 170.8(1) yes
C1 FE3 C2 44.9(2) yes
C1 FE3 C4 100.5(2) yes
C1 FE3 C15 98.3(2) yes
C1 FE3 C16 121.0(2) yes
C1 FE3 C17 160.3(2) yes
C1 FE3 C18 146.9(2) yes
C1 FE3 C19 110.4(2) yes
C2 FE3 C4 100.5(2) yes
C2 FE3 C15 104.2(2) yes
C2 FE3 C16 97.1(2) yes
C2 FE3 C17 124.2(2) yes
C2 FE3 C18 162.8(2) yes
C2 FE3 C19 139.3(2) yes
C4 FE3 C15 155.2(2) yes
C4 FE3 C16 134.7(2) yes
C4 FE3 C17 97.8(2) yes
C4 FE3 C18 89.6(2) yes
C4 FE3 C19 117.8(2) yes
C15 FE3 C16 39.9(2) yes
C15 FE3 C17 66.4(2) yes
C15 FE3 C18 66.0(2) yes
C15 FE3 C19 39.3(2) yes
C16 FE3 C17 39.4(2) yes
C16 FE3 C18 66.2(2) yes
C16 FE3 C19 66.4(2) yes
C17 FE3 C18 39.6(2) yes
C17 FE3 C19 66.3(2) yes
C18 FE3 C19 39.3(2) yes
FE1 FE4 FE2 59.45(2) yes
FE1 FE4 FE3 87.36(3) yes
FE1 FE4 C2 51.0(1) yes
FE1 FE4 C3 48.5(1) yes
FE1 FE4 C4 109.7(1) yes
FE1 FE4 C20 136.2(1) yes
FE1 FE4 C21 164.0(1) yes
FE1 FE4 C22 127.1(1) yes
FE1 FE4 C23 97.8(1) yes
FE1 FE4 C24 102.8(1) yes
FE2 FE4 FE3 58.96(2) yes
FE2 FE4 C2 74.1(1) yes
FE2 FE4 C3 50.9(1) yes
FE2 FE4 C4 51.4(1) yes
FE2 FE4 C20 125.0(1) yes
FE2 FE4 C21 136.5(1) yes
FE2 FE4 C22 160.1(1) yes
FE2 FE4 C23 156.4(1) yes
FE2 FE4 C24 133.5(1) yes
FE3 FE4 C2 50.6(1) yes
FE3 FE4 C3 108.7(1) yes
FE3 FE4 C4 48.4(1) yes
FE3 FE4 C20 134.6(1) yes
FE3 FE4 C21 103.0(1) yes
FE3 FE4 C22 101.4(1) yes
FE3 FE4 C23 131.6(2) yes
FE3 FE4 C24 166.9(1) yes
C2 FE4 C3 96.8(2) yes
C2 FE4 C4 96.7(2) yes
C2 FE4 C20 160.9(2) yes
C2 FE4 C21 127.8(2) yes
C2 FE4 C22 95.9(2) yes
C2 FE4 C23 97.1(2) yes
C2 FE4 C24 130.9(2) yes
C3 FE4 C4 91.8(2) yes
C3 FE4 C20 97.3(2) yes
C3 FE4 C21 135.3(2) yes
C3 FE4 C22 148.8(2) yes
C3 FE4 C23 110.4(2) yes
C3 FE4 C24 84.3(2) yes
C4 FE4 C20 95.6(2) yes
C4 FE4 C21 86.3(2) yes
C4 FE4 C22 114.8(2) yes
C4 FE4 C23 152.1(2) yes
C4 FE4 C24 132.3(2) yes
C20 FE4 C21 38.8(2) yes
C20 FE4 C22 65.6(2) yes
C20 FE4 C23 65.8(2) yes
C20 FE4 C24 38.6(2) yes
C21 FE4 C22 39.4(2) yes
C21 FE4 C23 66.2(2) yes
C21 FE4 C24 65.4(2) yes
C22 FE4 C23 39.6(2) yes
C22 FE4 C24 66.0(2) yes
C23 FE4 C24 39.7(2) yes
FE6 FE5 FE8 62.80(2) yes
FE6 FE5 C29 50.2(1) yes
FE6 FE5 C30 75.9(1) yes
FE6 FE5 C31 53.4(1) yes
FE6 FE5 C33 145.7(1) yes
FE6 FE5 C34 117.6(1) yes
FE6 FE5 C35 113.5(1) yes
FE6 FE5 C36 137.1(1) yes
FE6 FE5 C37 174.7(1) yes
FE8 FE5 C29 76.1(1) yes
FE8 FE5 C30 50.2(1) yes
FE8 FE5 C31 54.2(1) yes
FE8 FE5 C33 138.3(1) yes
FE8 FE5 C34 176.8(1) yes
FE8 FE5 C35 143.5(1) yes
FE8 FE5 C36 115.2(1) yes
FE8 FE5 C37 113.3(1) yes
C29 FE5 C30 44.9(2) yes
C29 FE5 C31 101.1(2) yes
C29 FE5 C33 102.2(2) yes
C29 FE5 C34 101.7(2) yes
C29 FE5 C35 132.0(2) yes
C29 FE5 C36 168.0(2) yes
C29 FE5 C37 133.6(2) yes
C30 FE5 C31 101.5(2) yes
C30 FE5 C33 98.9(2) yes
C30 FE5 C34 126.6(2) yes
C30 FE5 C35 165.4(2) yes
C30 FE5 C36 139.0(2) yes
C30 FE5 C37 104.6(2) yes
C31 FE5 C33 156.0(2) yes
C31 FE5 C34 128.8(2) yes
C31 FE5 C35 93.1(2) yes
C31 FE5 C36 89.3(2) yes
C31 FE5 C37 121.6(2) yes
C33 FE5 C34 39.6(2) yes
C33 FE5 C35 66.8(2) yes
C33 FE5 C36 67.0(2) yes
C33 FE5 C37 39.7(2) yes
C34 FE5 C35 39.6(2) yes
C34 FE5 C36 66.9(2) yes
C34 FE5 C37 66.5(2) yes
C35 FE5 C36 40.3(2) yes
C35 FE5 C37 67.1(2) yes
C36 FE5 C37 40.0(2) yes
FE5 FE6 FE7 86.71(3) yes
FE5 FE6 FE8 58.38(2) yes
FE5 FE6 C29 50.8(1) yes
FE5 FE6 C31 48.3(1) yes
FE5 FE6 C32 107.6(1) yes
FE5 FE6 C38 106.2(1) yes
FE5 FE6 C39 140.4(1) yes
FE5 FE6 C40 164.6(1) yes
FE5 FE6 C41 126.2(1) yes
FE5 FE6 C42 99.7(1) yes
FE7 FE6 FE8 58.44(2) yes
FE7 FE6 C29 50.9(1) yes
FE7 FE6 C31 108.6(1) yes
FE7 FE6 C32 48.2(1) yes
FE7 FE6 C38 122.3(1) yes
FE7 FE6 C39 98.4(1) yes
FE7 FE6 C40 108.7(1) yes
FE7 FE6 C41 144.6(1) yes
FE7 FE6 C42 161.4(1) yes
FE8 FE6 C29 73.6(1) yes
FE8 FE6 C31 51.2(1) yes
FE8 FE6 C32 50.2(1) yes
FE8 FE6 C38 164.4(1) yes
FE8 FE6 C39 153.0(1) yes
FE8 FE6 C40 129.8(1) yes
FE8 FE6 C41 123.8(1) yes
FE8 FE6 C42 139.4(1) yes
C29 FE6 C31 96.7(2) yes
C29 FE6 C32 96.4(2) yes
C29 FE6 C38 94.9(2) yes
C29 FE6 C39 103.6(2) yes
C29 FE6 C40 140.0(2) yes
C29 FE6 C41 159.7(2) yes
C29 FE6 C42 121.2(2) yes
C31 FE6 C32 90.7(2) yes
C31 FE6 C38 121.9(2) yes
C31 FE6 C39 152.7(2) yes
C31 FE6 C40 123.3(2) yes
C31 FE6 C41 88.9(2) yes
C31 FE6 C42 88.3(2) yes
C32 FE6 C38 143.8(2) yes
C32 FE6 C39 104.7(2) yes
C32 FE6 C40 83.9(2) yes
C32 FE6 C41 103.0(2) yes
C32 FE6 C42 142.2(2) yes
C38 FE6 C39 39.1(2) yes
C38 FE6 C40 65.8(2) yes
C38 FE6 C41 65.9(2) yes
C38 FE6 C42 39.2(2) yes
C39 FE6 C40 39.4(2) yes
C39 FE6 C41 65.9(2) yes
C39 FE6 C42 65.6(2) yes
C40 FE6 C41 39.1(2) yes
C40 FE6 C42 65.5(2) yes
C41 FE6 C42 39.2(2) yes
FE6 FE7 FE8 62.76(2) yes
FE6 FE7 C29 50.2(1) yes
FE6 FE7 C30 76.0(1) yes
FE6 FE7 C32 54.3(1) yes
FE6 FE7 C43 134.9(2) yes
FE6 FE7 C44 113.9(2) yes
FE6 FE7 C45 119.4(2) yes
FE6 FE7 C46 148.6(2) yes
FE6 FE7 C47 171.7(2) yes
FE8 FE7 C29 75.9(1) yes
FE8 FE7 C30 50.2(1) yes
FE8 FE7 C32 53.3(1) yes
FE8 FE7 C43 149.3(2) yes
FE8 FE7 C44 170.9(2) yes
FE8 FE7 C45 134.2(2) yes
FE8 FE7 C46 112.1(1) yes
FE8 FE7 C47 118.3(2) yes
C29 FE7 C30 44.9(2) yes
C29 FE7 C32 101.6(2) yes
C29 FE7 C43 97.7(2) yes
C29 FE7 C44 108.8(2) yes
C29 FE7 C45 144.4(2) yes
C29 FE7 C46 161.1(2) yes
C29 FE7 C47 121.5(2) yes
C30 FE7 C32 101.0(2) yes
C30 FE7 C43 104.2(2) yes
C30 FE7 C44 138.5(2) yes
C30 FE7 C45 164.6(2) yes
C30 FE7 C46 126.5(2) yes
C30 FE7 C47 98.3(2) yes
C32 FE7 C43 154.7(2) yes
C32 FE7 C44 117.7(2) yes
C32 FE7 C45 89.2(2) yes
C32 FE7 C46 96.7(2) yes
C32 FE7 C47 133.6(2) yes
C43 FE7 C44 39.2(3) yes
C43 FE7 C45 65.7(2) yes
C43 FE7 C46 66.4(2) yes
C43 FE7 C47 40.0(2) yes
C44 FE7 C45 38.6(2) yes
C44 FE7 C46 65.9(2) yes
C44 FE7 C47 66.3(2) yes
C45 FE7 C46 39.7(2) yes
C45 FE7 C47 66.4(2) yes
C46 FE7 C47 39.6(2) yes
FE5 FE8 FE6 58.82(2) yes
FE5 FE8 FE7 87.18(3) yes
FE5 FE8 C30 51.1(1) yes
FE5 FE8 C31 48.4(1) yes
FE5 FE8 C32 109.3(1) yes
FE5 FE8 C48 135.4(1) yes
FE5 FE8 C49 165.3(1) yes
FE5 FE8 C50 129.2(2) yes
FE5 FE8 C51 99.5(1) yes
FE5 FE8 C52 102.4(1) yes
FE6 FE8 FE7 58.81(2) yes
FE6 FE8 C30 73.9(1) yes
FE6 FE8 C31 50.6(1) yes
FE6 FE8 C32 51.6(1) yes
FE6 FE8 C48 124.1(1) yes
FE6 FE8 C49 135.6(1) yes
FE6 FE8 C50 159.8(1) yes
FE6 FE8 C51 157.6(2) yes
FE6 FE8 C52 133.8(1) yes
FE7 FE8 C30 50.8(1) yes
FE7 FE8 C31 108.3(1) yes
FE7 FE8 C32 48.6(1) yes
FE7 FE8 C48 135.0(1) yes
FE7 FE8 C49 103.4(1) yes
FE7 FE8 C50 101.4(1) yes
FE7 FE8 C51 130.8(2) yes
FE7 FE8 C52 167.0(1) yes
C30 FE8 C31 96.8(2) yes
C30 FE8 C32 97.0(2) yes
C30 FE8 C48 162.1(2) yes
C30 FE8 C49 129.2(2) yes
C30 FE8 C50 97.1(2) yes
C30 FE8 C51 97.2(2) yes
C30 FE8 C52 130.0(2) yes
C31 FE8 C32 91.2(2) yes
C31 FE8 C48 96.1(2) yes
C31 FE8 C49 133.9(2) yes
C31 FE8 C50 149.6(2) yes
C31 FE8 C51 112.2(2) yes
C31 FE8 C52 84.6(2) yes
C32 FE8 C48 95.1(2) yes
C32 FE8 C49 85.4(2) yes
C32 FE8 C50 113.6(2) yes
C32 FE8 C51 150.8(2) yes
C32 FE8 C52 133.0(2) yes
C48 FE8 C49 38.9(2) yes
C48 FE8 C50 65.8(2) yes
C48 FE8 C51 66.3(2) yes
C48 FE8 C52 39.5(2) yes
C49 FE8 C50 39.3(2) yes
C49 FE8 C51 65.9(2) yes
C49 FE8 C52 65.7(2) yes
C50 FE8 C51 39.1(2) yes
C50 FE8 C52 65.8(2) yes
C51 FE8 C52 39.6(2) yes
FE1 C1 FE2 80.1(2) yes
FE1 C1 FE3 121.6(2) yes
FE1 C1 C2 67.4(2) yes
FE2 C1 FE3 79.6(2) yes
FE2 C1 C2 106.7(3) yes
FE3 C1 C2 67.3(2) yes
FE1 C2 FE3 122.1(2) yes
FE1 C2 FE4 78.8(2) yes
FE1 C2 C1 67.6(2) yes
FE3 C2 FE4 79.6(2) yes
FE3 C2 C1 67.8(2) yes
FE4 C2 C1 105.6(3) yes
FE1 C3 FE2 78.9(2) yes
FE1 C3 FE4 77.7(2) yes
FE1 C3 O1 138.4(4) yes
FE2 C3 FE4 78.2(1) yes
FE2 C3 O1 130.0(3) yes
FE4 C3 O1 130.8(4) yes
FE2 C4 FE3 77.9(1) yes
FE2 C4 FE4 78.0(1) yes
FE2 C4 O2 131.4(3) yes
FE3 C4 FE4 78.4(2) yes
FE3 C4 O2 138.6(3) yes
FE4 C4 O2 129.6(3) yes
FE1 C5 C6 70.4(3) yes
FE1 C5 C9 69.4(3) yes
FE1 C5 C25 126.0(3) yes
C6 C5 C9 107.5(5) yes
C6 C5 C25 126.9(5) yes
C9 C5 C25 125.6(5) yes
FE1 C6 C5 70.5(3) yes
FE1 C6 C7 69.8(3) yes
C5 C6 C7 108.6(5) yes
FE1 C7 C6 70.8(3) yes
FE1 C7 C8 70.0(3) yes
C6 C7 C8 108.0(5) yes
FE1 C8 C7 70.2(3) yes
FE1 C8 C9 70.2(3) yes
C7 C8 C9 107.7(5) yes
FE1 C9 C5 70.6(3) yes
FE1 C9 C8 70.3(3) yes
C5 C9 C8 108.2(4) yes
FE2 C10 C11 69.7(2) yes
FE2 C10 C14 69.8(2) yes
FE2 C10 C26 126.8(3) yes
C11 C10 C14 107.5(4) yes
C11 C10 C26 127.1(4) yes
C14 C10 C26 125.4(4) yes
FE2 C11 C10 71.0(2) yes
FE2 C11 C12 70.8(3) yes
C10 C11 C12 107.9(4) yes
FE2 C12 C11 69.8(2) yes
FE2 C12 C13 70.4(3) yes
C11 C12 C13 108.3(4) yes
FE2 C13 C12 70.9(3) yes
FE2 C13 C14 70.0(2) yes
C12 C13 C14 107.9(4) yes
FE2 C14 C10 71.0(2) yes
FE2 C14 C13 70.5(3) yes
C10 C14 C13 108.3(4) yes
FE3 C15 C16 69.3(2) yes
FE3 C15 C19 70.3(2) yes
FE3 C15 C27 126.9(3) yes
C16 C15 C19 107.4(4) yes
C16 C15 C27 125.5(4) yes
C19 C15 C27 127.1(4) yes
FE3 C16 C15 70.8(2) yes
FE3 C16 C17 70.1(2) yes
C15 C16 C17 108.1(4) yes
FE3 C17 C16 70.5(2) yes
FE3 C17 C18 70.4(3) yes
C16 C17 C18 108.0(4) yes
FE3 C18 C17 70.0(2) yes
FE3 C18 C19 71.1(2) yes
C17 C18 C19 108.6(4) yes
FE3 C19 C15 70.4(2) yes
FE3 C19 C18 69.6(2) yes
C15 C19 C18 107.9(4) yes
FE4 C20 C21 69.0(2) yes
FE4 C20 C24 68.9(3) yes
FE4 C20 C28 127.4(4) yes
C21 C20 C24 107.3(4) yes
C21 C20 C28 126.7(5) yes
C24 C20 C28 126.0(5) yes
FE4 C21 C20 72.2(3) yes
FE4 C21 C22 69.4(3) yes
C20 C21 C22 108.4(4) yes
FE4 C22 C21 71.2(3) yes
FE4 C22 C23 69.9(3) yes
C21 C22 C23 108.1(4) yes
FE4 C23 C22 70.5(3) yes
FE4 C23 C24 71.1(3) yes
C22 C23 C24 107.4(4) yes
FE4 C24 C20 72.5(3) yes
FE4 C24 C23 69.2(3) yes
C20 C24 C23 108.8(4) yes
FE5 C29 FE6 79.0(1) yes
FE5 C29 FE7 120.6(2) yes
FE5 C29 C30 67.6(2) yes
FE6 C29 FE7 78.9(2) yes
FE6 C29 C30 106.1(3) yes
FE7 C29 C30 67.1(2) yes
FE5 C30 FE7 121.3(2) yes
FE5 C30 FE8 78.7(1) yes
FE5 C30 C29 67.5(2) yes
FE7 C30 FE8 79.0(1) yes
FE7 C30 C29 68.0(2) yes
FE8 C30 C29 106.4(3) yes
FE5 C31 FE6 78.3(2) yes
FE5 C31 FE8 77.4(1) yes
FE5 C31 O3 138.4(3) yes
FE6 C31 FE8 78.2(1) yes
FE6 C31 O3 130.3(3) yes
FE8 C31 O3 131.3(3) yes
FE6 C32 FE7 77.5(2) yes
FE6 C32 FE8 78.2(2) yes
FE6 C32 O4 130.5(4) yes
FE7 C32 FE8 78.1(2) yes
FE7 C32 O4 139.3(4) yes
FE8 C32 O4 130.1(3) yes
FE5 C33 C34 69.3(2) yes
FE5 C33 C37 69.2(2) yes
FE5 C33 C53 126.6(3) yes
C34 C33 C37 107.1(4) yes
C34 C33 C53 126.9(4) yes
C37 C33 C53 126.0(4) yes
FE5 C34 C33 71.1(2) yes
FE5 C34 C35 69.5(2) yes
C33 C34 C35 109.0(4) yes
FE5 C35 C34 70.8(2) yes
FE5 C35 C36 69.7(2) yes
C34 C35 C36 107.7(4) yes
FE5 C36 C35 70.1(2) yes
FE5 C36 C37 70.7(2) yes
C35 C36 C37 107.9(4) yes
FE5 C37 C33 71.2(2) yes
FE5 C37 C36 69.3(2) yes
C33 C37 C36 108.3(4) yes
FE6 C38 C39 69.0(3) yes
FE6 C38 C42 69.4(3) yes
FE6 C38 C54 127.9(3) yes
C39 C38 C42 106.8(4) yes
C39 C38 C54 127.1(5) yes
C42 C38 C54 126.1(5) yes
FE6 C39 C38 71.9(2) yes
FE6 C39 C40 70.0(3) yes
C38 C39 C40 108.3(4) yes
FE6 C40 C39 70.6(3) yes
FE6 C40 C41 70.9(3) yes
C39 C40 C41 108.5(4) yes
FE6 C41 C40 70.0(3) yes
FE6 C41 C42 70.6(2) yes
C40 C41 C42 107.6(4) yes
FE6 C42 C38 71.4(3) yes
FE6 C42 C41 70.2(3) yes
C38 C42 C41 108.8(4) yes
FE7 C43 C44 70.9(3) yes
FE7 C43 C47 70.0(3) yes
FE7 C43 C55 124.5(4) yes
C44 C43 C47 108.0(5) yes
C44 C43 C55 118.5(6) yes
C47 C43 C55 133.6(7) yes
FE7 C44 C43 69.9(3) yes
FE7 C44 C45 70.6(3) yes
C43 C44 C45 108.7(5) yes
FE7 C45 C44 70.8(3) yes
FE7 C45 C46 69.7(3) yes
C44 C45 C46 108.3(5) yes
FE7 C46 C45 70.6(3) yes
FE7 C46 C47 70.2(3) yes
C45 C46 C47 107.8(5) yes
FE7 C47 C43 70.1(3) yes
FE7 C47 C46 70.2(3) yes
C43 C47 C46 107.2(5) yes
FE8 C48 C49 69.7(2) yes
FE8 C48 C52 68.5(3) yes
FE8 C48 C56 125.3(3) yes
C49 C48 C52 106.6(4) yes
C49 C48 C56 127.3(5) yes
C52 C48 C56 126.2(4) yes
FE8 C49 C48 71.3(2) yes
FE8 C49 C50 69.9(3) yes
C48 C49 C50 108.6(4) yes
FE8 C50 C49 70.9(3) yes
FE8 C50 C51 69.7(3) yes
C49 C50 C51 108.2(4) yes
FE8 C51 C50 71.2(3) yes
FE8 C51 C52 70.5(3) yes
C50 C51 C52 108.1(5) yes
FE8 C52 C48 72.0(3) yes
FE8 C52 C51 69.9(3) yes
C48 C52 C51 108.6(4) yes

loop_
_geom_bond_atom_site_label_1
_geom_bond_atom_site_label_2
_geom_bond_distance
_geom_bond_publ_flag
FE1 FE2 2.5119(8) yes
FE1 FE4 2.4792(9) yes
FE1 C1 1.969(4) yes
FE1 C2 1.965(4) yes
FE1 C3 1.899(4) yes
FE1 C5 2.101(4) yes
FE1 C6 2.101(5) yes
FE1 C7 2.088(5) yes
FE1 C8 2.086(5) yes
FE1 C9 2.085(4) yes
FE2 FE3 2.5025(8) yes
FE2 FE4 2.5837(8) yes
FE2 C1 1.937(4) yes
FE2 C3 2.048(4) yes
FE2 C4 2.065(4) yes
FE2 C10 2.124(4) yes
FE2 C11 2.108(4) yes
FE2 C12 2.121(4) yes
FE2 C13 2.115(4) yes
FE2 C14 2.109(4) yes
FE3 FE4 2.4995(8) yes
FE3 C1 1.971(4) yes
FE3 C2 1.964(4) yes
FE3 C4 1.909(4) yes
FE3 C15 2.114(4) yes
FE3 C16 2.094(4) yes
FE3 C17 2.088(4) yes
FE3 C18 2.093(4) yes
FE3 C19 2.112(4) yes
FE4 C2 1.941(4) yes
FE4 C3 2.047(4) yes
FE4 C4 2.042(4) yes
FE4 C20 2.157(4) yes
FE4 C21 2.115(4) yes
FE4 C22 2.092(4) yes
FE4 C23 2.084(4) yes
FE4 C24 2.110(4) yes
FE5 FE6 2.4908(8) yes
FE5 FE8 2.4792(8) yes
FE5 C29 1.965(4) yes
FE5 C30 1.967(4) yes
FE5 C31 1.900(4) yes
FE5 C33 2.114(4) yes
FE5 C34 2.090(4) yes
FE5 C35 2.074(4) yes
FE5 C36 2.069(4) yes
FE5 C37 2.088(4) yes
FE6 FE7 2.4913(8) yes
FE6 FE8 2.5893(8) yes
FE6 C29 1.951(4) yes
FE6 C31 2.042(4) yes
FE6 C32 2.072(4) yes
FE6 C38 2.139(4) yes
FE6 C39 2.102(4) yes
FE6 C40 2.095(4) yes
FE6 C41 2.107(4) yes
FE6 C42 2.113(4) yes
FE7 FE8 2.4816(8) yes
FE7 C29 1.972(4) yes
FE7 C30 1.958(4) yes
FE7 C32 1.902(4) yes
FE7 C43 2.076(5) yes
FE7 C44 2.088(5) yes
FE7 C45 2.085(5) yes
FE7 C46 2.074(5) yes
FE7 C47 2.074(5) yes
FE8 C30 1.942(4) yes
FE8 C31 2.061(4) yes
FE8 C32 2.033(4) yes
FE8 C48 2.142(4) yes
FE8 C49 2.121(4) yes
FE8 C50 2.108(5) yes
FE8 C51 2.088(4) yes
FE8 C52 2.095(4) yes
O1 C3 1.201(5) yes
O2 C4 1.201(5) yes
O3 C31 1.202(5) yes
O4 C32 1.206(5) yes
C1 C2 1.504(6) yes
C5 C6 1.405(7) yes
C5 C9 1.433(7) yes
C5 C25 1.493(8) yes
C6 C7 1.415(9) yes
C7 C8 1.422(8) yes
C8 C9 1.410(7) yes
C10 C11 1.422(6) yes
C10 C14 1.421(6) yes
C10 C26 1.499(7) yes
C11 C12 1.428(7) yes
C12 C13 1.404(7) yes
C13 C14 1.426(7) yes
C15 C16 1.435(6) yes
C15 C19 1.422(6) yes
C15 C27 1.493(6) yes
C16 C17 1.410(6) yes
C17 C18 1.417(6) yes
C18 C19 1.413(6) yes
C20 C21 1.421(7) yes
C20 C24 1.412(7) yes
C20 C28 1.493(7) yes
C21 C22 1.417(7) yes
C22 C23 1.416(7) yes
C23 C24 1.423(7) yes
C29 C30 1.500(5) yes
C33 C34 1.423(6) yes
C33 C37 1.426(6) yes
C33 C53 1.494(6) yes
C34 C35 1.412(6) yes
C35 C36 1.426(7) yes
C36 C37 1.422(6) yes
C38 C39 1.420(7) yes
C38 C42 1.426(7) yes
C38 C54 1.493(7) yes
C39 C40 1.415(7) yes
C40 C41 1.407(7) yes
C41 C42 1.415(7) yes
C43 C44 1.397(9) yes
C43 C47 1.418(8) yes
C43 C55 1.473(9) yes
C44 C45 1.381(9) yes
C45 C46 1.413(8) yes
C46 C47 1.404(8) yes
C48 C49 1.421(6) yes
C48 C52 1.433(7) yes
C48 C56 1.490(7) yes
C49 C50 1.422(7) yes
C50 C51 1.404(7) yes
C51 C52 1.416(7) yes

loop_
_geom_contact_atom_site_label_1
_geom_contact_atom_site_label_2
_geom_contact_distance
_geom_contact_site_symmetry_2
FE1 FE2 2.5119(8) .
FE2 FE3 2.5025(8) .
FE2 FE4 2.5837(8) .
FE6 FE8 2.5893(8) .
O1 C53 3.154(6) 3_566
O2 C6 3.304(6) 2_556
O2 C14 3.481(6) 2_556
O2 C7 3.567(7) 2_556
O3 C35 3.478(5) 3_466
C5 C50 3.468(6) 4_655
C14 C17 3.583(6) 2_546
C21 C33 3.454(6) 4_665
C22 C34 3.344(6) 4_665
C22 C33 3.376(7) 4_665
C22 C35 3.438(6) 4_665
C22 C37 3.488(7) 4_665
C22 C36 3.524(7) 4_665
C25 C44 3.342(7) 4_555
C25 C45 3.553(8) 4_555
C25 C43 3.586(8) 4_555
C27 C56 3.474(7) 2_456
C28 C55 3.58(1) 3_566
C51 C55 3.521(9) 1_455
